data_1566725
loop_
_publ_author_name
'Xiao, Lu'
'Li, Bo'
'Xiao, Fan'
'Fu, Cong'
'Wei, Liang'
'Dang, Yanfeng'
'Dong, Xiu-Qin'
'Wang, Chun-Jiang'

_publ_section_title
;
 Stereodivergent Synthesis of Enantioenriched Azepino[3,4,5-cd]-Indoles
 via Cooperative Cu/Ir-Catalyzed Asymmetric Allylic Alkylation and
 Intramolecular Friedel-Crafts Reaction
;
_journal_name_full 'Chemical Science'
_journal_paper_doi 10.1039/D1SC07271D
_journal_year 2022
_chemical_absolute_configuration ad
_chemical_formula_moiety '2(C23 H23 Cl N2 O2)'
_chemical_formula_sum 'C46 H46 Cl2 N4 O4'
_chemical_formula_weight 789.77
_space_group_crystal_system orthorhombic
_space_group_IT_number 19
_space_group_name_Hall 'P 2ac 2ab'
_space_group_name_H-M_alt 'P 21 21 21'
_atom_sites_solution_hydrogens mixed
_atom_sites_solution_primary dual
_audit_creation_date 2021-04-27
_audit_creation_method
;
Olex2 1.3
(compiled 2020.11.12 svn.r5f609507 for OlexSys, GUI svn.r6272)
;
_audit_update_record
;
2021-06-16 deposited with the CCDC.	2022-03-28 downloaded from the CCDC.
;
_cell_angle_alpha 90
_cell_angle_beta 90
_cell_angle_gamma 90
_cell_formula_units_Z 4
_cell_length_a 9.29920(10)
_cell_length_b 18.0846(2)
_cell_length_c 24.7440(2)
_cell_measurement_reflns_used 23801
_cell_measurement_temperature 100.00(10)
_cell_measurement_theta_max 73.5640
_cell_measurement_theta_min 4.3230
_cell_volume 4161.26(7)
_computing_cell_refinement 'CrysAlisPro 1.171.39.28b (Rigaku OD, 2015)'
_computing_data_collection 'CrysAlisPro 1.171.39.28b (Rigaku OD, 2015)'
_computing_data_reduction 'CrysAlisPro 1.171.39.28b (Rigaku OD, 2015)'
_computing_molecular_graphics 'Olex2 1.3 (Dolomanov et al., 2009)'
_computing_publication_material 'Olex2 1.3 (Dolomanov et al., 2009)'
_computing_structure_refinement 'SHELXL 2018/3 (Sheldrick, 2015)'
_computing_structure_solution 'SHELXT 2014/5 (Sheldrick, 2014)'
_diffrn_ambient_environment N~2~
_diffrn_ambient_temperature 100.00(10)
_diffrn_detector 'CCD plate'
_diffrn_measured_fraction_theta_full 1.000
_diffrn_measured_fraction_theta_max 0.992
_diffrn_measurement_details
;
List of Runs (angles in degrees, time in seconds):

  # Type    Start    End  Width  t~exp~   \w     \q     \k     \f   Frames
#--------------------------------------------------------------------------
  1  \w    -32.00  28.00   0.50    0.50    --    0.00 -82.00-120.00  120
  2  \w    -14.00  12.00   0.50    0.50    --    0.00 -82.00 120.00   52
  3  \w    -43.00  12.00   0.50    0.50    --    0.00 -77.00 150.00  110
  4  \w    -46.00  27.00   0.50    0.50    --    0.00 -77.00  60.00  146
  5  \w    -89.00   0.00   0.50    0.50    --    0.00 -19.00-150.00  178
  6  \w     49.00  79.00   0.50    0.50    --    0.00  38.00   0.00   60
  7  \w     81.00 183.00   0.50    2.00    --   94.60  45.00 -30.00  204
  8  \w      6.00 108.00   0.50    2.00    --   94.60 -61.00-120.00  204
  9  \w     11.00 109.00   0.50    2.00    --   94.60 -61.00 120.00  196
 10  \w     48.00  74.00   0.50    2.00    --   94.60 -30.00-150.00   52
 11  \w      5.00 122.00   0.50    2.00    --   94.60 -82.00-120.00  234
 12  \w    137.00 163.00   0.50    2.00    --   94.60  45.00 150.00   52
 13  \w     78.00 183.00   0.50    2.00    --   94.60  30.00 120.00  210
 14  \w     83.00 169.00   0.50    2.00    --   94.60  45.00   0.00  172
 15  \w     95.00 183.00   0.50    2.00    --   94.60  15.00  90.00  176
 16  \w     92.00 124.00   0.50    2.00    --   94.60  77.00  30.00   64
 17  \w    109.00 134.00   0.50    2.00    --   94.60  45.00 150.00   50
 18  \w      6.00 103.00   0.50    2.00    --   94.60 -45.00 120.00  194
 19  \w    112.00 158.00   0.50    2.00    --   94.60  45.00 -90.00   92
 20  \w      6.00  31.00   0.50    2.00    --   94.60 -30.00-150.00   50
 21  \w     80.00 136.00   0.50    2.00    --   94.60  45.00 -60.00  112
 22  \w     82.00 109.00   0.50    2.00    --   94.60  77.00-120.00   54
 23  \w     49.00 102.00   0.50    2.00    --   94.60 -30.00-120.00  106
;
_diffrn_measurement_device 'four-circle diffractometer'
_diffrn_measurement_device_type 'XtaLAB AFC12 (RINC): Kappa single'
_diffrn_measurement_method '\w scans'
_diffrn_orient_matrix_type 'CrysAlisPro convention (1999,Acta A55,543-557)'
_diffrn_orient_matrix_UB_11 -0.0426780000
_diffrn_orient_matrix_UB_12 0.0152685000
_diffrn_orient_matrix_UB_13 -0.0590675000
_diffrn_orient_matrix_UB_21 0.0726213000
_diffrn_orient_matrix_UB_22 -0.0727244000
_diffrn_orient_matrix_UB_23 -0.0174654000
_diffrn_orient_matrix_UB_31 -0.1427195000
_diffrn_orient_matrix_UB_32 -0.0416747000
_diffrn_orient_matrix_UB_33 0.0088633000
_diffrn_radiation_monochromator graphite
_diffrn_radiation_probe x-ray
_diffrn_radiation_type 'Cu K\a'
_diffrn_radiation_wavelength 1.54184
_diffrn_reflns_av_R_equivalents 0.0577
_diffrn_reflns_av_unetI/netI 0.0336
_diffrn_reflns_Laue_measured_fraction_full 1.000
_diffrn_reflns_Laue_measured_fraction_max 0.992
_diffrn_reflns_limit_h_max 10
_diffrn_reflns_limit_h_min -11
_diffrn_reflns_limit_k_max 22
_diffrn_reflns_limit_k_min -21
_diffrn_reflns_limit_l_max 30
_diffrn_reflns_limit_l_min -29
_diffrn_reflns_number 44962
_diffrn_reflns_point_group_measured_fraction_full 1.000
_diffrn_reflns_point_group_measured_fraction_max 0.984
_diffrn_reflns_theta_full 67.684
_diffrn_reflns_theta_max 73.939
_diffrn_reflns_theta_min 3.027
_diffrn_source 'fine-focus sealed X-ray tube'
_diffrn_source_type 'Enhance (Cu) X-ray Source'
_exptl_absorpt_coefficient_mu 1.783
_exptl_absorpt_correction_T_max 1.00000
_exptl_absorpt_correction_T_min 0.57131
_exptl_absorpt_correction_type multi-scan
_exptl_absorpt_process_details
;
CrysAlisPro 1.171.39.28b (Rigaku Oxford Diffraction, 2015)
Empirical absorption correction using spherical harmonics,
 implemented in SCALE3 ABSPACK scaling algorithm.
;
_exptl_crystal_colour 'clear colourless'
_exptl_crystal_colour_lustre clear
_exptl_crystal_colour_primary colourless
_exptl_crystal_density_diffrn 1.261
_exptl_crystal_description plank
_exptl_crystal_F_000 1664
_exptl_crystal_size_max 0.22
_exptl_crystal_size_mid 0.14
_exptl_crystal_size_min 0.04
_refine_diff_density_max 0.528
_refine_diff_density_min -0.401
_refine_diff_density_rms 0.056
_refine_ls_abs_structure_details
;
 Flack x determined using 3378 quotients [(I+)-(I-)]/[(I+)+(I-)]
 (Parsons, Flack and Wagner, Acta Cryst. B69 (2013) 249-259).
;
_refine_ls_abs_structure_Flack -0.004(6)
_refine_ls_extinction_method none
_refine_ls_goodness_of_fit_ref 1.030
_refine_ls_hydrogen_treatment constr
_refine_ls_matrix_type full
_refine_ls_number_parameters 511
_refine_ls_number_reflns 8320
_refine_ls_number_restraints 0
_refine_ls_restrained_S_all 1.030
_refine_ls_R_factor_all 0.0442
_refine_ls_R_factor_gt 0.0431
_refine_ls_shift/su_max 0.000
_refine_ls_shift/su_mean 0.000
_refine_ls_structure_factor_coef Fsqd
_refine_ls_weighting_details 'w=1/[\s^2^(Fo^2^)+(0.0737P)^2^+1.3139P] where P=(Fo^2^+2Fc^2^)/3'
_refine_ls_weighting_scheme calc
_refine_ls_wR_factor_gt 0.1131
_refine_ls_wR_factor_ref 0.1141
_reflns_Friedel_coverage 0.773
_reflns_Friedel_fraction_full 1.000
_reflns_Friedel_fraction_max 0.973
_reflns_number_gt 8054
_reflns_number_total 8320
_reflns_threshold_expression 'I > 2\s(I)'
_cod_data_source_file d1sc07271d3.cif
_cod_data_source_block xl-9-104
_cod_database_code 1566725
_shelx_shelxl_version_number 2018/3
_shelx_space_group_comment
;
The symmetry employed for this shelxl refinement is uniquely defined
by the following loop, which should always be used as a source of
symmetry information in preference to the above space-group names.
They are only intended as comments.
;
_shelx_estimated_absorpt_t_max 0.932
_shelx_estimated_absorpt_t_min 0.695
_reflns_odcompleteness_completeness 99.98
_reflns_odcompleteness_iscentric 1
_reflns_odcompleteness_theta 66.97
_olex2_refinement_description
;
1. Fixed Uiso
 At 1.2 times of:
  All C(H) groups, All C(H,H) groups, All N(H) groups
 At 1.5 times of:
  All C(H,H,H) groups
2.a Riding coordinates:
 N009(H009), N00A(H00A)
2.b Ternary CH refined with riding coordinates:
 C00I(H00I), C00M(H00M), C00Y(H00Y), C013(H013)
2.c Aromatic/amide H refined with riding coordinates:
 C00G(H00G), C00K(H00K), C00Q(H00Q), C00R(H00R), C00S(H00S), C00U(H00U),
 C00X(H00X), C00Z(H00Z), C011(H011), C012(H012), C014(H014), C016(H016),
 C017(H017), C018(H018), C01B(H01M), C01C(H01N), C01F(H01I), C01G(H01R)
2.d X=CH2 refined with riding coordinates:
 C01A(H01D,H01E), C01I(H01V,H01W)
2.e Idealised Me refined as rotating group:
 C019(H01A,H01B,H01C), C01D(H01O,H01P,H01Q), C01E(H01F,H01G,H01H), C01H(H01S,
 H01T,H01U), C01J(H01J,H01K,H01L), C01K(H01X,H01Y,H)
;
_olex2_submission_special_instructions 'No special instructions were received'
_oxdiff_exptl_absorpt_empirical_details
;
Empirical correction (ABSPACK) includes:
- Absorption correction using spherical harmonics
- Frame scaling
;
_oxdiff_exptl_absorpt_empirical_full_max 1.654
_oxdiff_exptl_absorpt_empirical_full_min 0.575

loop_
_space_group_symop_operation_xyz
'x, y, z'
'-x+1/2, -y, z+1/2'
'-x, y+1/2, -z+1/2'
'x+1/2, -y+1/2, -z'

loop_
_atom_site_label
_atom_site_type_symbol
_atom_site_fract_x
_atom_site_fract_y
_atom_site_fract_z
_atom_site_U_iso_or_equiv
_atom_site_adp_type
_atom_site_occupancy
_atom_site_site_symmetry_order
_atom_site_calc_flag
_atom_site_refinement_flags_posn
_atom_site_refinement_flags_adp
_atom_site_refinement_flags_occupancy
_atom_site_disorder_assembly
_atom_site_disorder_group
Cl01 Cl 0.60577(9) 0.38857(5) -0.20819(3) 0.0380(2) Uani 1 1 d . . . . .
Cl02 Cl 1.07555(8) 0.63073(5) -0.20660(3) 0.03754(19) Uani 1 1 d . . . . .
O003 O 1.1840(2) 0.54636(10) 0.19700(7) 0.0242(4) Uani 1 1 d . . . . .
O004 O 0.5649(2) 0.45431(10) 0.19448(7) 0.0246(4) Uani 1 1 d . . . . .
O005 O 0.6388(2) 0.50697(10) 0.11787(8) 0.0302(5) Uani 1 1 d . . . . .
O006 O 1.1400(3) 0.49571(10) 0.11670(9) 0.0361(5) Uani 1 1 d . . . . .
N007 N 0.6321(3) 0.12434(12) 0.03463(9) 0.0235(5) Uani 1 1 d . . . . .
N008 N 1.0669(2) 0.87601(12) 0.03430(9) 0.0232(5) Uani 1 1 d . . . . .
N009 N 0.6223(2) 0.38114(12) 0.06147(8) 0.0218(4) Uani 1 1 d . . . . .
H009 H 0.653726 0.424833 0.054526 0.026 Uiso 1 1 d R U . . .
N00A N 1.1428(3) 0.62524(13) 0.06396(9) 0.0276(5) Uani 1 1 d . . . . .
H00A H 1.132689 0.579748 0.054561 0.033 Uiso 1 1 d R U . . .
C00B C 1.0517(3) 0.65456(13) -0.02565(10) 0.0196(5) Uani 1 1 d . . . . .
C00C C 0.6767(3) 0.34352(13) -0.03054(10) 0.0186(5) Uani 1 1 d . . . . .
C00D C 1.0596(3) 0.78606(13) 0.09681(10) 0.0178(5) Uani 1 1 d . . . . .
C00E C 0.6743(3) 0.21493(13) 0.09483(10) 0.0179(5) Uani 1 1 d . . . . .
C00F C 1.0666(3) 0.86344(14) 0.08904(11) 0.0209(5) Uani 1 1 d . . . . .
C00G C 0.6913(3) 0.19797(15) 0.19016(10) 0.0216(5) Uani 1 1 d . . . . .
H00G H 0.704956 0.217077 0.224677 0.026 Uiso 1 1 calc R U . . .
C00H C 1.0574(3) 0.75605(14) 0.14913(10) 0.0196(5) Uani 1 1 d . . . . .
C00I C 0.7113(3) 0.32839(14) 0.15320(10) 0.0184(5) Uani 1 1 d . . . . .
H00I H 0.690630 0.338621 0.191309 0.022 Uiso 1 1 calc R U . . .
C00J C 0.6938(3) 0.24584(14) 0.14626(10) 0.0183(5) Uani 1 1 d . . . . .
C00K C 1.0617(3) 0.80906(14) 0.00786(11) 0.0211(5) Uani 1 1 d . . . . .
H00K H 1.061529 0.803222 -0.029481 0.025 Uiso 1 1 calc R U . . .
C00L C 1.0570(3) 0.75209(13) 0.04460(10) 0.0180(5) Uani 1 1 d . . . . .
C00M C 0.7027(3) 0.32697(13) 0.02905(10) 0.0186(5) Uani 1 1 d . . . . .
H00M H 0.805348 0.334394 0.036287 0.022 Uiso 1 1 calc R U . . .
C00N C 1.1603(3) 0.54985(14) 0.14410(10) 0.0216(5) Uani 1 1 d . . . . .
C00O C 0.6028(3) 0.45257(14) 0.14264(10) 0.0197(5) Uani 1 1 d . . . . .
C00P C 0.6500(3) 0.13813(14) 0.08870(11) 0.0205(5) Uani 1 1 d . . . . .
C00Q C 0.5412(3) 0.36307(14) -0.04967(11) 0.0214(5) Uani 1 1 d . . . . .
H00Q H 0.464396 0.366601 -0.025728 0.026 Uiso 1 1 calc R U . . .
C00R C 0.5197(3) 0.37736(15) -0.10433(11) 0.0242(5) Uani 1 1 d . . . . .
H00R H 0.429227 0.390795 -0.117020 0.029 Uiso 1 1 calc R U . . .
C00S C 0.8627(3) 0.35690(14) 0.14319(10) 0.0221(5) Uani 1 1 d . . . . .
H00S H 0.872604 0.407501 0.137611 0.026 Uiso 1 1 calc R U . . .
C00T C 0.5976(3) 0.37364(13) 0.11985(10) 0.0186(5) Uani 1 1 d . . . . .
C00U C 1.0744(3) 0.91269(14) 0.13275(11) 0.0246(5) Uani 1 1 d . . . . .
H00U H 1.079661 0.963539 0.127503 0.029 Uiso 1 1 calc R U . . .
C00V C 0.6672(3) 0.24766(14) 0.04214(10) 0.0188(5) Uani 1 1 d . . . . .
C00W C 1.0673(3) 0.63748(14) -0.13637(10) 0.0229(5) Uani 1 1 d . . . . .
C00X C 0.6688(3) 0.12138(15) 0.18404(11) 0.0240(5) Uani 1 1 d . . . . .
H00X H 0.669113 0.091103 0.214417 0.029 Uiso 1 1 calc R U . . .
C00Y C 1.0475(3) 0.67316(14) 0.15670(10) 0.0203(5) Uani 1 1 d . . . . .
H00Y H 1.070318 0.663798 0.194755 0.024 Uiso 1 1 calc R U . . .
C00Z C 0.6420(3) 0.19045(14) 0.00679(11) 0.0220(5) Uani 1 1 d . . . . .
H00Z H 0.632877 0.195488 -0.030457 0.026 Uiso 1 1 calc R U . . .
C010 C 1.1626(3) 0.62994(14) 0.12305(10) 0.0212(5) Uani 1 1 d . . . . .
C011 C 1.0645(3) 0.80513(15) 0.19228(11) 0.0236(5) Uani 1 1 d . . . . .
H011 H 1.062930 0.786827 0.227399 0.028 Uiso 1 1 calc R U . . .
C012 C 1.1840(3) 0.64538(15) -0.05070(11) 0.0235(5) Uani 1 1 d . . . . .
H012 H 1.267539 0.645133 -0.030066 0.028 Uiso 1 1 calc R U . . .
C013 C 1.0383(3) 0.67095(14) 0.03441(10) 0.0204(5) Uani 1 1 d . . . . .
H013 H 0.941492 0.656763 0.046112 0.024 Uiso 1 1 calc R U . . .
C014 C 1.1925(3) 0.63657(15) -0.10631(11) 0.0248(6) Uani 1 1 d . . . . .
H014 H 1.281078 0.630144 -0.123087 0.030 Uiso 1 1 calc R U . . .
C015 C 0.6344(3) 0.37131(15) -0.13948(10) 0.0235(5) Uani 1 1 d . . . . .
C016 C 0.6462(3) 0.09031(14) 0.13336(11) 0.0229(5) Uani 1 1 d . . . . .
H016 H 0.629261 0.039946 0.129223 0.028 Uiso 1 1 calc R U . . .
C017 C 1.0740(3) 0.88226(15) 0.18386(11) 0.0262(6) Uani 1 1 d . . . . .
H017 H 1.080067 0.913424 0.213671 0.031 Uiso 1 1 calc R U . . .
C018 C 0.7886(3) 0.33671(16) -0.06723(11) 0.0256(6) Uani 1 1 d . . . . .
H018 H 0.878894 0.322488 -0.054862 0.031 Uiso 1 1 calc R U . . .
C019 C 0.4448(3) 0.34320(15) 0.12963(11) 0.0242(5) Uani 1 1 d . . . . .
H01A H 0.375209 0.378613 0.117360 0.036 Uiso 1 1 calc R U . . .
H01B H 0.431372 0.334278 0.167544 0.036 Uiso 1 1 calc R U . . .
H01C H 0.432850 0.297763 0.110086 0.036 Uiso 1 1 calc R U . . .
C01A C 0.9808(3) 0.31737(16) 0.14161(13) 0.0294(6) Uani 1 1 d . . . . .
H01D H 0.976596 0.266514 0.146942 0.035 Uiso 1 1 calc R U . . .
H01E H 1.068762 0.340187 0.135159 0.035 Uiso 1 1 calc R U . . .
C01B C 0.8978(3) 0.64257(15) 0.14770(11) 0.0243(5) Uani 1 1 d . . . . .
H01M H 0.890717 0.592488 0.139578 0.029 Uiso 1 1 calc R U . . .
C01C C 0.9342(3) 0.64570(17) -0.11263(12) 0.0283(6) Uani 1 1 d . . . . .
H01N H 0.850862 0.645807 -0.133414 0.034 Uiso 1 1 calc R U . . .
C01D C 1.3141(3) 0.66084(15) 0.13435(12) 0.0265(6) Uani 1 1 d . . . . .
H01O H 1.384954 0.627868 0.119666 0.040 Uiso 1 1 calc R U . . .
H01P H 1.328084 0.665317 0.172656 0.040 Uiso 1 1 calc R U . . .
H01Q H 1.323697 0.708587 0.117783 0.040 Uiso 1 1 calc R U . . .
C01E C 0.5786(3) 0.52488(15) 0.22136(11) 0.0271(6) Uani 1 1 d . . . . .
H01F H 0.509860 0.558962 0.206597 0.041 Uiso 1 1 calc R U . . .
H01G H 0.673942 0.543827 0.216032 0.041 Uiso 1 1 calc R U . . .
H01H H 0.560959 0.518734 0.259329 0.041 Uiso 1 1 calc R U . . .
C01F C 0.7694(3) 0.35055(17) -0.12193(12) 0.0288(6) Uani 1 1 d . . . . .
H01I H 0.845492 0.345974 -0.146109 0.035 Uiso 1 1 calc R U . . .
C01G C 0.9277(3) 0.65383(16) -0.05688(12) 0.0271(6) Uani 1 1 d . . . . .
H01R H 0.838668 0.658867 -0.040162 0.033 Uiso 1 1 calc R U . . .
C01H C 1.1785(3) 0.47319(15) 0.22057(11) 0.0264(6) Uani 1 1 d . . . . .
H01S H 1.258034 0.444400 0.207523 0.040 Uiso 1 1 calc R U . . .
H01T H 1.089955 0.449592 0.210607 0.040 Uiso 1 1 calc R U . . .
H01U H 1.184018 0.477036 0.259207 0.040 Uiso 1 1 calc R U . . .
C01I C 0.7773(3) 0.67991(17) 0.15027(13) 0.0339(7) Uani 1 1 d . . . . .
H01V H 0.778946 0.730152 0.158265 0.041 Uiso 1 1 calc R U . . .
H01W H 0.690098 0.656190 0.144093 0.041 Uiso 1 1 calc R U . . .
C01J C 0.5965(4) 0.05302(16) 0.01133(13) 0.0399(8) Uani 1 1 d . . . . .
H01J H 0.668875 0.017597 0.021076 0.060 Uiso 1 1 calc R U . . .
H01K H 0.592182 0.057309 -0.027306 0.060 Uiso 1 1 calc R U . . .
H01L H 0.504855 0.036965 0.024807 0.060 Uiso 1 1 calc R U . . .
C01K C 1.0732(4) 0.94820(16) 0.00875(13) 0.0392(8) Uani 1 1 d . . . . .
H01X H 0.988613 0.975904 0.017915 0.059 Uiso 1 1 calc R U . . .
H01Y H 1.078332 0.942251 -0.029752 0.059 Uiso 1 1 calc R U . . .
H H 1.156934 0.974183 0.021206 0.059 Uiso 1 1 calc R U . . .

loop_
_atom_site_aniso_label
_atom_site_aniso_U_11
_atom_site_aniso_U_22
_atom_site_aniso_U_33
_atom_site_aniso_U_23
_atom_site_aniso_U_13
_atom_site_aniso_U_12
Cl01 0.0407(4) 0.0518(4) 0.0214(3) 0.0077(3) -0.0041(3) -0.0140(3)
Cl02 0.0369(4) 0.0528(5) 0.0229(3) -0.0095(3) -0.0013(3) 0.0048(3)
O003 0.0320(10) 0.0165(8) 0.0241(9) 0.0030(7) -0.0041(8) -0.0006(7)
O004 0.0324(10) 0.0169(9) 0.0245(9) -0.0043(7) 0.0075(8) -0.0035(8)
O005 0.0485(13) 0.0170(9) 0.0252(10) 0.0005(7) 0.0061(9) -0.0012(9)
O006 0.0639(16) 0.0170(10) 0.0272(11) -0.0015(7) -0.0097(10) 0.0042(10)
N007 0.0306(12) 0.0127(10) 0.0271(11) -0.0017(8) -0.0005(9) -0.0016(9)
N008 0.0261(11) 0.0143(10) 0.0290(11) 0.0025(8) 0.0015(9) -0.0011(9)
N009 0.0304(12) 0.0150(10) 0.0200(10) -0.0008(8) 0.0007(9) 0.0044(9)
N00A 0.0410(13) 0.0216(11) 0.0203(10) 0.0015(8) -0.0004(10) 0.0143(10)
C00B 0.0225(12) 0.0138(11) 0.0227(12) 0.0013(9) -0.0005(10) -0.0009(9)
C00C 0.0195(12) 0.0131(11) 0.0231(12) -0.0014(9) 0.0002(10) -0.0007(9)
C00D 0.0124(11) 0.0172(11) 0.0240(12) -0.0001(9) 0.0020(9) 0.0006(9)
C00E 0.0149(11) 0.0166(11) 0.0224(12) 0.0008(9) -0.0012(9) 0.0010(9)
C00F 0.0163(11) 0.0171(12) 0.0292(13) -0.0002(10) 0.0020(10) -0.0022(9)
C00G 0.0196(12) 0.0223(13) 0.0230(12) 0.0017(10) -0.0014(10) -0.0017(10)
C00H 0.0158(11) 0.0194(12) 0.0236(12) -0.0014(9) -0.0005(9) 0.0008(9)
C00I 0.0199(12) 0.0166(12) 0.0187(11) 0.0002(9) -0.0018(9) -0.0011(10)
C00J 0.0140(11) 0.0178(12) 0.0232(12) 0.0019(9) 0.0003(9) 0.0011(9)
C00K 0.0204(12) 0.0195(12) 0.0233(12) 0.0006(10) 0.0002(10) 0.0003(10)
C00L 0.0147(11) 0.0157(11) 0.0236(12) 0.0002(9) 0.0003(9) 0.0006(9)
C00M 0.0203(12) 0.0152(11) 0.0203(12) -0.0011(9) 0.0008(9) 0.0012(9)
C00N 0.0232(12) 0.0182(12) 0.0233(12) 0.0007(10) -0.0015(10) 0.0033(10)
C00O 0.0186(12) 0.0173(12) 0.0231(12) -0.0021(9) -0.0005(10) 0.0010(9)
C00P 0.0174(11) 0.0167(12) 0.0272(12) 0.0015(9) 0.0015(10) 0.0006(9)
C00Q 0.0182(11) 0.0210(12) 0.0250(12) -0.0013(10) 0.0014(10) -0.0027(9)
C00R 0.0210(12) 0.0237(13) 0.0279(13) 0.0013(11) -0.0044(10) -0.0036(10)
C00S 0.0227(13) 0.0187(12) 0.0248(12) 0.0002(9) -0.0022(10) -0.0037(10)
C00T 0.0197(12) 0.0162(11) 0.0200(11) -0.0025(9) 0.0001(9) 0.0018(9)
C00U 0.0233(13) 0.0169(12) 0.0335(14) -0.0040(10) 0.0037(11) -0.0022(10)
C00V 0.0179(11) 0.0166(11) 0.0220(11) -0.0008(9) 0.0004(9) -0.0004(9)
C00W 0.0260(13) 0.0208(12) 0.0220(12) -0.0036(10) -0.0035(10) 0.0001(10)
C00X 0.0156(11) 0.0204(13) 0.0360(14) 0.0102(11) 0.0013(10) -0.0006(10)
C00Y 0.0236(13) 0.0175(12) 0.0197(12) 0.0013(9) 0.0016(10) 0.0002(10)
C00Z 0.0273(13) 0.0171(12) 0.0217(12) 0.0003(9) 0.0015(10) 0.0005(10)
C010 0.0244(12) 0.0174(12) 0.0218(12) 0.0024(10) 0.0017(10) 0.0038(10)
C011 0.0220(13) 0.0240(13) 0.0247(12) -0.0017(10) 0.0032(10) 0.0027(10)
C012 0.0173(12) 0.0259(13) 0.0274(13) 0.0007(11) -0.0047(10) -0.0016(10)
C013 0.0194(12) 0.0171(12) 0.0246(13) 0.0011(9) -0.0012(10) -0.0011(9)
C014 0.0151(12) 0.0294(14) 0.0298(14) -0.0002(11) 0.0025(10) -0.0002(10)
C015 0.0284(13) 0.0229(12) 0.0193(12) 0.0019(10) -0.0001(10) -0.0068(11)
C016 0.0212(12) 0.0162(12) 0.0315(14) 0.0034(10) 0.0005(11) -0.0003(10)
C017 0.0237(13) 0.0230(13) 0.0319(13) -0.0067(11) 0.0050(11) 0.0001(11)
C018 0.0193(12) 0.0291(14) 0.0284(13) 0.0002(11) 0.0008(10) 0.0035(11)
C019 0.0204(12) 0.0215(12) 0.0305(13) -0.0038(11) -0.0010(11) -0.0005(10)
C01A 0.0227(13) 0.0234(14) 0.0420(17) -0.0065(12) 0.0006(12) -0.0052(11)
C01B 0.0268(13) 0.0204(12) 0.0258(12) 0.0030(10) 0.0048(11) -0.0024(10)
C01C 0.0187(13) 0.0356(15) 0.0307(14) -0.0054(11) -0.0060(11) 0.0026(11)
C01D 0.0267(14) 0.0213(13) 0.0315(14) 0.0021(11) 0.0061(11) 0.0009(11)
C01E 0.0343(15) 0.0205(13) 0.0266(13) -0.0084(10) 0.0040(12) -0.0022(11)
C01F 0.0262(14) 0.0347(16) 0.0257(13) 0.0000(12) 0.0057(11) -0.0028(12)
C01G 0.0186(12) 0.0307(14) 0.0320(14) -0.0034(11) -0.0001(11) 0.0032(11)
C01H 0.0355(15) 0.0179(12) 0.0256(13) 0.0061(10) -0.0026(11) -0.0016(11)
C01I 0.0242(14) 0.0264(15) 0.0512(18) 0.0091(13) 0.0025(13) -0.0027(12)
C01J 0.064(2) 0.0192(14) 0.0361(16) -0.0086(12) -0.0028(16) -0.0056(15)
C01K 0.060(2) 0.0188(13) 0.0390(16) 0.0085(12) 0.0042(16) -0.0028(14)

loop_
_atom_type_symbol
_atom_type_description
_atom_type_scat_dispersion_real
_atom_type_scat_dispersion_imag
_atom_type_scat_source
C C 0.0181 0.0091 'International Tables Vol C Tables 4.2.6.8 and 6.1.1.4'
H H 0.0000 0.0000 'International Tables Vol C Tables 4.2.6.8 and 6.1.1.4'
Cl Cl 0.3639 0.7018 'International Tables Vol C Tables 4.2.6.8 and 6.1.1.4'
N N 0.0311 0.0180 'International Tables Vol C Tables 4.2.6.8 and 6.1.1.4'
O O 0.0492 0.0322 'International Tables Vol C Tables 4.2.6.8 and 6.1.1.4'

loop_
_geom_angle_atom_site_label_1
_geom_angle_atom_site_label_2
_geom_angle_atom_site_label_3
_geom_angle
_geom_angle_site_symmetry_1
_geom_angle_site_symmetry_3
_geom_angle_publ_flag
C00N O003 C01H 115.8(2) . . ?
C00O O004 C01E 116.2(2) . . ?
C00P N007 C00Z 108.7(2) . . ?
C00P N007 C01J 125.2(2) . . ?
C00Z N007 C01J 125.9(2) . . ?
C00F N008 C00K 108.8(2) . . ?
C00F N008 C01K 125.3(2) . . ?
C00K N008 C01K 125.8(2) . . ?
C00M N009 H009 109.3 . . ?
C00T N009 H009 109.5 . . ?
C00T N009 C00M 123.7(2) . . ?
C010 N00A H00A 109.7 . . ?
C013 N00A H00A 109.4 . . ?
C013 N00A C010 122.9(2) . . ?
C012 C00B C013 122.2(2) . . ?
C012 C00B C01G 119.1(2) . . ?
C01G C00B C013 118.6(2) . . ?
C00Q C00C C00M 121.5(2) . . ?
C018 C00C C00M 119.8(2) . . ?
C018 C00C C00Q 118.6(2) . . ?
C00F C00D C00L 107.6(2) . . ?
C00H C00D C00F 120.6(2) . . ?
C00H C00D C00L 131.8(2) . . ?
C00J C00E C00P 120.6(2) . . ?
C00J C00E C00V 131.8(2) . . ?
C00P C00E C00V 107.5(2) . . ?
N008 C00F C00D 107.3(2) . . ?
N008 C00F C00U 130.9(2) . . ?
C00U C00F C00D 121.7(2) . . ?
C00J C00G H00G 119.0 . . ?
C00J C00G C00X 122.1(2) . . ?
C00X C00G H00G 119.0 . . ?
C00D C00H C00Y 119.9(2) . . ?
C011 C00H C00D 117.4(2) . . ?
C011 C00H C00Y 122.7(2) . . ?
C00J C00I H00I 105.9 . . ?
C00J C00I C00S 114.6(2) . . ?
C00J C00I C00T 112.5(2) . . ?
C00S C00I H00I 105.9 . . ?
C00S C00I C00T 111.2(2) . . ?
C00T C00I H00I 105.9 . . ?
C00E C00J C00I 120.7(2) . . ?
C00G C00J C00E 117.3(2) . . ?
C00G C00J C00I 121.9(2) . . ?
N008 C00K H00K 124.9 . . ?
C00L C00K N008 110.2(2) . . ?
C00L C00K H00K 124.9 . . ?
C00D C00L C013 125.0(2) . . ?
C00K C00L C00D 105.9(2) . . ?
C00K C00L C013 128.8(2) . . ?
N009 C00M C00C 108.43(19) . . ?
N009 C00M H00M 107.7 . . ?
N009 C00M C00V 113.9(2) . . ?
C00C C00M H00M 107.7 . . ?
C00V C00M C00C 111.1(2) . . ?
C00V C00M H00M 107.7 . . ?
O003 C00N C010 112.1(2) . . ?
O006 C00N O003 122.8(2) . . ?
O006 C00N C010 125.2(2) . . ?
O004 C00O C00T 111.6(2) . . ?
O005 C00O O004 123.0(2) . . ?
O005 C00O C00T 125.5(2) . . ?
N007 C00P C00E 107.6(2) . . ?
N007 C00P C016 130.8(2) . . ?
C016 C00P C00E 121.6(2) . . ?
C00C C00Q H00Q 119.7 . . ?
C00R C00Q C00C 120.5(2) . . ?
C00R C00Q H00Q 119.7 . . ?
C00Q C00R H00R 120.4 . . ?
C015 C00R C00Q 119.1(2) . . ?
C015 C00R H00R 120.4 . . ?
C00I C00S H00S 116.7 . . ?
C01A C00S C00I 126.6(2) . . ?
C01A C00S H00S 116.7 . . ?
N009 C00T C00I 117.3(2) . . ?
N009 C00T C00O 105.69(19) . . ?
N009 C00T C019 109.3(2) . . ?
C00O C00T C00I 105.67(19) . . ?
C00O C00T C019 107.7(2) . . ?
C019 C00T C00I 110.6(2) . . ?
C00F C00U H00U 121.5 . . ?
C017 C00U C00F 117.0(2) . . ?
C017 C00U H00U 121.5 . . ?
C00E C00V C00M 125.4(2) . . ?
C00Z C00V C00E 106.0(2) . . ?
C00Z C00V C00M 128.1(2) . . ?
C014 C00W Cl02 119.9(2) . . ?
C01C C00W Cl02 118.2(2) . . ?
C01C C00W C014 121.9(2) . . ?
C00G C00X H00X 119.4 . . ?
C016 C00X C00G 121.1(2) . . ?
C016 C00X H00X 119.4 . . ?
C00H C00Y H00Y 106.1 . . ?
C00H C00Y C010 112.8(2) . . ?
C00H C00Y C01B 113.5(2) . . ?
C010 C00Y H00Y 106.1 . . ?
C01B C00Y H00Y 106.1 . . ?
C01B C00Y C010 111.6(2) . . ?
N007 C00Z H00Z 124.9 . . ?
C00V C00Z N007 110.2(2) . . ?
C00V C00Z H00Z 124.9 . . ?
N00A C010 C00N 106.2(2) . . ?
N00A C010 C00Y 118.1(2) . . ?
N00A C010 C01D 108.3(2) . . ?
C00N C010 C00Y 106.3(2) . . ?
C00N C010 C01D 107.0(2) . . ?
C01D C010 C00Y 110.3(2) . . ?
C00H C011 H011 119.3 . . ?
C00H C011 C017 121.3(3) . . ?
C017 C011 H011 119.3 . . ?
C00B C012 H012 119.8 . . ?
C014 C012 C00B 120.5(2) . . ?
C014 C012 H012 119.8 . . ?
N00A C013 C00B 108.8(2) . . ?
N00A C013 C00L 113.0(2) . . ?
N00A C013 H013 108.2 . . ?
C00B C013 H013 108.2 . . ?
C00L C013 C00B 110.2(2) . . ?
C00L C013 H013 108.2 . . ?
C00W C014 C012 119.0(2) . . ?
C00W C014 H014 120.5 . . ?
C012 C014 H014 120.5 . . ?
C00R C015 Cl01 118.7(2) . . ?
C00R C015 C01F 121.8(2) . . ?
C01F C015 Cl01 119.5(2) . . ?
C00P C016 H016 121.4 . . ?
C00X C016 C00P 117.2(2) . . ?
C00X C016 H016 121.4 . . ?
C00U C017 C011 122.0(3) . . ?
C00U C017 H017 119.0 . . ?
C011 C017 H017 119.0 . . ?
C00C C018 H018 119.1 . . ?
C00C C018 C01F 121.8(3) . . ?
C01F C018 H018 119.1 . . ?
C00T C019 H01A 109.5 . . ?
C00T C019 H01B 109.5 . . ?
C00T C019 H01C 109.5 . . ?
H01A C019 H01B 109.5 . . ?
H01A C019 H01C 109.5 . . ?
H01B C019 H01C 109.5 . . ?
C00S C01A H01D 120.0 . . ?
C00S C01A H01E 120.0 . . ?
H01D C01A H01E 120.0 . . ?
C00Y C01B H01M 116.9 . . ?
C01I C01B C00Y 126.2(3) . . ?
C01I C01B H01M 116.9 . . ?
C00W C01C H01N 120.9 . . ?
C00W C01C C01G 118.3(2) . . ?
C01G C01C H01N 120.9 . . ?
C010 C01D H01O 109.5 . . ?
C010 C01D H01P 109.5 . . ?
C010 C01D H01Q 109.5 . . ?
H01O C01D H01P 109.5 . . ?
H01O C01D H01Q 109.5 . . ?
H01P C01D H01Q 109.5 . . ?
O004 C01E H01F 109.5 . . ?
O004 C01E H01G 109.5 . . ?
O004 C01E H01H 109.5 . . ?
H01F C01E H01G 109.5 . . ?
H01F C01E H01H 109.5 . . ?
H01G C01E H01H 109.5 . . ?
C015 C01F C018 118.2(3) . . ?
C015 C01F H01I 120.9 . . ?
C018 C01F H01I 120.9 . . ?
C00B C01G C01C 121.2(2) . . ?
C00B C01G H01R 119.4 . . ?
C01C C01G H01R 119.4 . . ?
O003 C01H H01S 109.5 . . ?
O003 C01H H01T 109.5 . . ?
O003 C01H H01U 109.5 . . ?
H01S C01H H01T 109.5 . . ?
H01S C01H H01U 109.5 . . ?
H01T C01H H01U 109.5 . . ?
C01B C01I H01V 120.0 . . ?
C01B C01I H01W 120.0 . . ?
H01V C01I H01W 120.0 . . ?
N007 C01J H01J 109.5 . . ?
N007 C01J H01K 109.5 . . ?
N007 C01J H01L 109.5 . . ?
H01J C01J H01K 109.5 . . ?
H01J C01J H01L 109.5 . . ?
H01K C01J H01L 109.5 . . ?
N008 C01K H01X 109.5 . . ?
N008 C01K H01Y 109.5 . . ?
N008 C01K H 109.5 . . ?
H01X C01K H01Y 109.5 . . ?
H01X C01K H 109.5 . . ?
H01Y C01K H 109.5 . . ?

loop_
_geom_bond_atom_site_label_1
_geom_bond_atom_site_label_2
_geom_bond_distance
_geom_bond_site_symmetry_2
_geom_bond_publ_flag
Cl01 C015 1.749(3) . ?
Cl02 C00W 1.744(3) . ?
O003 C00N 1.329(3) . ?
O003 C01H 1.447(3) . ?
O004 C00O 1.331(3) . ?
O004 C01E 1.445(3) . ?
O005 C00O 1.206(3) . ?
O006 C00N 1.206(3) . ?
N007 C00P 1.371(3) . ?
N007 C00Z 1.383(3) . ?
N007 C01J 1.451(3) . ?
N008 C00F 1.374(3) . ?
N008 C00K 1.377(3) . ?
N008 C01K 1.452(3) . ?
N009 H009 0.8598 . ?
N009 C00M 1.471(3) . ?
N009 C00T 1.469(3) . ?
N00A H00A 0.8600 . ?
N00A C010 1.476(3) . ?
N00A C013 1.470(3) . ?
C00B C012 1.388(4) . ?
C00B C013 1.520(3) . ?
C00B C01G 1.388(4) . ?
C00C C00M 1.524(3) . ?
C00C C00Q 1.392(4) . ?
C00C C018 1.386(4) . ?
C00D C00F 1.414(3) . ?
C00D C00H 1.404(3) . ?
C00D C00L 1.431(3) . ?
C00E C00J 1.402(3) . ?
C00E C00P 1.415(3) . ?
C00E C00V 1.433(3) . ?
C00F C00U 1.403(4) . ?
C00G H00G 0.9300 . ?
C00G C00J 1.389(4) . ?
C00G C00X 1.409(4) . ?
C00H C00Y 1.513(3) . ?
C00H C011 1.390(4) . ?
C00I H00I 0.9800 . ?
C00I C00J 1.512(3) . ?
C00I C00S 1.520(3) . ?
C00I C00T 1.571(3) . ?
C00K H00K 0.9300 . ?
C00K C00L 1.375(3) . ?
C00L C013 1.499(3) . ?
C00M H00M 0.9800 . ?
C00M C00V 1.507(3) . ?
C00N C010 1.539(3) . ?
C00O C00T 1.535(3) . ?
C00P C016 1.404(4) . ?
C00Q H00Q 0.9300 . ?
C00Q C00R 1.391(4) . ?
C00R H00R 0.9300 . ?
C00R C015 1.381(4) . ?
C00S H00S 0.9300 . ?
C00S C01A 1.311(4) . ?
C00T C019 1.543(4) . ?
C00U H00U 0.9300 . ?
C00U C017 1.379(4) . ?
C00V C00Z 1.375(3) . ?
C00W C014 1.382(4) . ?
C00W C01C 1.378(4) . ?
C00X H00X 0.9300 . ?
C00X C016 1.390(4) . ?
C00Y H00Y 0.9800 . ?
C00Y C010 1.565(3) . ?
C00Y C01B 1.515(4) . ?
C00Z H00Z 0.9300 . ?
C010 C01D 1.542(4) . ?
C011 H011 0.9300 . ?
C011 C017 1.413(4) . ?
C012 H012 0.9300 . ?
C012 C014 1.387(4) . ?
C013 H013 0.9800 . ?
C014 H014 0.9300 . ?
C015 C01F 1.381(4) . ?
C016 H016 0.9300 . ?
C017 H017 0.9300 . ?
C018 H018 0.9300 . ?
C018 C01F 1.388(4) . ?
C019 H01A 0.9600 . ?
C019 H01B 0.9600 . ?
C019 H01C 0.9600 . ?
C01A H01D 0.9300 . ?
C01A H01E 0.9300 . ?
C01B H01M 0.9300 . ?
C01B C01I 1.310(4) . ?
C01C H01N 0.9300 . ?
C01C C01G 1.389(4) . ?
C01D H01O 0.9600 . ?
C01D H01P 0.9600 . ?
C01D H01Q 0.9600 . ?
C01E H01F 0.9600 . ?
C01E H01G 0.9600 . ?
C01E H01H 0.9600 . ?
C01F H01I 0.9300 . ?
C01G H01R 0.9300 . ?
C01H H01S 0.9600 . ?
C01H H01T 0.9600 . ?
C01H H01U 0.9600 . ?
C01I H01V 0.9300 . ?
C01I H01W 0.9300 . ?
C01J H01J 0.9600 . ?
C01J H01K 0.9600 . ?
C01J H01L 0.9600 . ?
C01K H01X 0.9600 . ?
C01K H01Y 0.9600 . ?
C01K H 0.9600 . ?

loop_
_geom_torsion_atom_site_label_1
_geom_torsion_atom_site_label_2
_geom_torsion_atom_site_label_3
_geom_torsion_atom_site_label_4
_geom_torsion
_geom_torsion_site_symmetry_1
_geom_torsion_site_symmetry_2
_geom_torsion_site_symmetry_3
_geom_torsion_site_symmetry_4
_geom_torsion_publ_flag
Cl01 C015 C01F C018 -179.5(2) . . . . ?
Cl02 C00W C014 C012 177.1(2) . . . . ?
Cl02 C00W C01C C01G -177.7(2) . . . . ?
O003 C00N C010 N00A 177.1(2) . . . . ?
O003 C00N C010 C00Y -56.4(3) . . . . ?
O003 C00N C010 C01D 61.5(3) . . . . ?
O004 C00O C00T N009 172.5(2) . . . . ?
O004 C00O C00T C00I -62.4(3) . . . . ?
O004 C00O C00T C019 55.8(3) . . . . ?
O005 C00O C00T N009 -8.7(3) . . . . ?
O005 C00O C00T C00I 116.4(3) . . . . ?
O005 C00O C00T C019 -125.4(3) . . . . ?
O006 C00N C010 N00A -2.8(4) . . . . ?
O006 C00N C010 C00Y 123.8(3) . . . . ?
O006 C00N C010 C01D -118.3(3) . . . . ?
N007 C00P C016 C00X 180.0(3) . . . . ?
N008 C00F C00U C017 -179.0(3) . . . . ?
N008 C00K C00L C00D -0.1(3) . . . . ?
N008 C00K C00L C013 174.4(2) . . . . ?
N009 C00M C00V C00E -54.6(3) . . . . ?
N009 C00M C00V C00Z 135.3(3) . . . . ?
C00B C012 C014 C00W 0.4(4) . . . . ?
C00C C00M C00V C00E -177.4(2) . . . . ?
C00C C00M C00V C00Z 12.5(4) . . . . ?
C00C C00Q C00R C015 0.5(4) . . . . ?
C00C C018 C01F C015 -0.3(4) . . . . ?
C00D C00F C00U C017 -0.4(4) . . . . ?
C00D C00H C00Y C010 51.3(3) . . . . ?
C00D C00H C00Y C01B -76.9(3) . . . . ?
C00D C00H C011 C017 -0.2(4) . . . . ?
C00D C00L C013 N00A -54.0(3) . . . . ?
C00D C00L C013 C00B -176.0(2) . . . . ?
C00E C00P C016 C00X -0.7(4) . . . . ?
C00E C00V C00Z N007 0.4(3) . . . . ?
C00F N008 C00K C00L 0.4(3) . . . . ?
C00F C00D C00H C00Y 179.0(2) . . . . ?
C00F C00D C00H C011 -0.9(4) . . . . ?
C00F C00D C00L C00K -0.3(3) . . . . ?
C00F C00D C00L C013 -175.0(2) . . . . ?
C00F C00U C017 C011 -0.7(4) . . . . ?
C00G C00X C016 C00P 1.4(4) . . . . ?
C00H C00D C00F N008 -179.9(2) . . . . ?
C00H C00D C00F C00U 1.2(4) . . . . ?
C00H C00D C00L C00K -179.8(3) . . . . ?
C00H C00D C00L C013 5.4(4) . . . . ?
C00H C00Y C010 N00A -72.8(3) . . . . ?
C00H C00Y C010 C00N 168.1(2) . . . . ?
C00H C00Y C010 C01D 52.5(3) . . . . ?
C00H C00Y C01B C01I -21.4(4) . . . . ?
C00H C011 C017 C00U 1.0(4) . . . . ?
C00J C00E C00P N007 178.8(2) . . . . ?
C00J C00E C00P C016 -0.7(4) . . . . ?
C00J C00E C00V C00M 9.9(4) . . . . ?
C00J C00E C00V C00Z -178.2(3) . . . . ?
C00J C00G C00X C016 -0.8(4) . . . . ?
C00J C00I C00S C01A -16.6(4) . . . . ?
C00J C00I C00T N009 -77.4(3) . . . . ?
C00J C00I C00T C00O 165.2(2) . . . . ?
C00J C00I C00T C019 48.9(3) . . . . ?
C00K N008 C00F C00D -0.6(3) . . . . ?
C00K N008 C00F C00U 178.1(3) . . . . ?
C00K C00L C013 N00A 132.4(3) . . . . ?
C00K C00L C013 C00B 10.5(4) . . . . ?
C00L C00D C00F N008 0.5(3) . . . . ?
C00L C00D C00F C00U -178.3(2) . . . . ?
C00L C00D C00H C00Y -1.5(4) . . . . ?
C00L C00D C00H C011 178.6(3) . . . . ?
C00M N009 C00T C00I 27.2(3) . . . . ?
C00M N009 C00T C00O 144.6(2) . . . . ?
C00M N009 C00T C019 -99.7(3) . . . . ?
C00M C00C C00Q C00R -179.5(2) . . . . ?
C00M C00C C018 C01F 179.4(3) . . . . ?
C00M C00V C00Z N007 172.0(2) . . . . ?
C00P N007 C00Z C00V 0.4(3) . . . . ?
C00P C00E C00J C00G 1.3(4) . . . . ?
C00P C00E C00J C00I -176.5(2) . . . . ?
C00P C00E C00V C00M -172.9(2) . . . . ?
C00P C00E C00V C00Z -1.0(3) . . . . ?
C00Q C00C C00M N009 -41.1(3) . . . . ?
C00Q C00C C00M C00V 84.8(3) . . . . ?
C00Q C00C C018 C01F 1.6(4) . . . . ?
C00Q C00R C015 Cl01 179.4(2) . . . . ?
C00Q C00R C015 C01F 0.8(4) . . . . ?
C00R C015 C01F C018 -1.0(4) . . . . ?
C00S C00I C00J C00E -82.3(3) . . . . ?
C00S C00I C00J C00G 100.0(3) . . . . ?
C00S C00I C00T N009 52.7(3) . . . . ?
C00S C00I C00T C00O -64.8(2) . . . . ?
C00S C00I C00T C019 179.0(2) . . . . ?
C00T N009 C00M C00C 167.1(2) . . . . ?
C00T N009 C00M C00V 42.8(3) . . . . ?
C00T C00I C00J C00E 46.0(3) . . . . ?
C00T C00I C00J C00G -131.7(2) . . . . ?
C00T C00I C00S C01A -145.5(3) . . . . ?
C00V C00E C00J C00G 178.2(3) . . . . ?
C00V C00E C00J C00I 0.4(4) . . . . ?
C00V C00E C00P N007 1.2(3) . . . . ?
C00V C00E C00P C016 -178.3(2) . . . . ?
C00W C01C C01G C00B 0.7(4) . . . . ?
C00X C00G C00J C00E -0.6(4) . . . . ?
C00X C00G C00J C00I 177.2(2) . . . . ?
C00Y C00H C011 C017 179.9(3) . . . . ?
C00Z N007 C00P C00E -1.0(3) . . . . ?
C00Z N007 C00P C016 178.4(3) . . . . ?
C010 N00A C013 C00B 177.2(2) . . . . ?
C010 N00A C013 C00L 54.5(3) . . . . ?
C010 C00Y C01B C01I -150.2(3) . . . . ?
C011 C00H C00Y C010 -128.8(3) . . . . ?
C011 C00H C00Y C01B 103.0(3) . . . . ?
C012 C00B C013 N00A -41.2(3) . . . . ?
C012 C00B C013 C00L 83.2(3) . . . . ?
C012 C00B C01G C01C -1.4(4) . . . . ?
C013 N00A C010 C00N 131.7(3) . . . . ?
C013 N00A C010 C00Y 12.6(4) . . . . ?
C013 N00A C010 C01D -113.6(3) . . . . ?
C013 C00B C012 C014 -174.6(2) . . . . ?
C013 C00B C01G C01C 174.3(3) . . . . ?
C014 C00W C01C C01G 0.5(4) . . . . ?
C018 C00C C00M N009 141.1(2) . . . . ?
C018 C00C C00M C00V -92.9(3) . . . . ?
C018 C00C C00Q C00R -1.7(4) . . . . ?
C01B C00Y C010 N00A 56.4(3) . . . . ?
C01B C00Y C010 C00N -62.7(3) . . . . ?
C01B C00Y C010 C01D -178.3(2) . . . . ?
C01C C00W C014 C012 -1.1(4) . . . . ?
C01E O004 C00O O005 -4.2(4) . . . . ?
C01E O004 C00O C00T 174.6(2) . . . . ?
C01G C00B C012 C014 0.9(4) . . . . ?
C01G C00B C013 N00A 143.2(3) . . . . ?
C01G C00B C013 C00L -92.3(3) . . . . ?
C01H O003 C00N O006 -2.3(4) . . . . ?
C01H O003 C00N C010 177.8(2) . . . . ?
C01J N007 C00P C00E -176.2(3) . . . . ?
C01J N007 C00P C016 3.2(5) . . . . ?
C01J N007 C00Z C00V 175.6(3) . . . . ?
C01K N008 C00F C00D -180.0(3) . . . . ?
C01K N008 C00F C00U -1.2(5) . . . . ?
C01K N008 C00K C00L 179.8(3) . . . . ?
